data_1575615
loop_
_publ_author_name
'Yang, Zi-Feng'
'Meng, Yuan-Jie'
'Liu, Xin-Xing'
'Wei, Jiaohang'
'Wu, Wen-Rong'
'Liu, Xiang'
'Zhang, Shang-Shi'
'Feng, Pengju'

_publ_section_title
;
 Ir(III)-catalyzed selective C-H acylmethylation and dicarbonylation of
 indolizines with &#x3b2;-ketosulfoxonium ylides.
;
_journal_issue 79
_journal_name_full 'Chemical communications (Cambridge, England)'
_journal_page_first 15441
_journal_page_last 15444
_journal_paper_doi 10.1039/d5cc04380h
_journal_volume 61
_journal_year 2025
_chemical_formula_moiety 'C23 H17 N O2'
_chemical_formula_sum 'C23 H17 N O2'
_chemical_formula_weight 339.38
_space_group_crystal_system monoclinic
_space_group_IT_number 14
_space_group_name_Hall '-P 2yn'
_space_group_name_H-M_alt 'P 1 21/n 1'
_atom_sites_solution_hydrogens geom
_atom_sites_solution_primary dual
_audit_creation_date 2024-04-20
_audit_creation_method
;
Olex2 1.5-beta
(compiled 2022.04.07 svn.rca3783a0 for OlexSys, GUI svn.r6439)
;
_audit_update_record
;
2025-07-07 deposited with the CCDC.	2025-09-02 downloaded from the CCDC.
;
_cell_angle_alpha 90
_cell_angle_beta 90.856(3)
_cell_angle_gamma 90
_cell_formula_units_Z 4
_cell_length_a 6.4543(2)
_cell_length_b 9.7225(4)
_cell_length_c 28.3302(9)
_cell_measurement_reflns_used 3039
_cell_measurement_temperature 293.15
_cell_measurement_theta_max 73.5740
_cell_measurement_theta_min 4.7920
_cell_volume 1777.58(11)
_computing_cell_refinement 'CrysAlisPro 1.171.38.43f (Rigaku OD, 2015)'
_computing_data_collection 'CrysAlisPro 1.171.38.43f (Rigaku OD, 2015)'
_computing_data_reduction 'CrysAlisPro 1.171.38.43f (Rigaku OD, 2015)'
_computing_molecular_graphics 'Olex2 1.5-beta (Dolomanov et al., 2009)'
_computing_publication_material 'Olex2 1.5-beta (Dolomanov et al., 2009)'
_computing_structure_refinement 'SHELXL 2018/3 (Sheldrick, 2015)'
_computing_structure_solution 'SHELXT 2018/2 (Sheldrick, 2018)'
_diffrn_ambient_temperature 293.15
_diffrn_detector 'CCD plate'
_diffrn_detector_area_resol_mean 5.2684
_diffrn_detector_type AtlasS2
_diffrn_measured_fraction_theta_full 0.999
_diffrn_measured_fraction_theta_max 0.964
_diffrn_measurement_details
;
List of Runs (angles in degrees, time in seconds):

  # Type    Start    End  Width  t~exp~   \w     \q     \k     \f   Frames
#--------------------------------------------------------------------------
  1  \w    -29.00  -4.00   1.00    1.00    --   40.73 -57.00 150.00   25
  2  \w     37.00  66.00   1.00    2.41    --  106.95 -61.00  30.00   29
  3  \w     85.00 114.00   1.00    2.41    --  106.95 -61.00  30.00   29
  4  \w     66.00 104.00   1.00    2.41    --  106.95 -61.00-120.00   38
  5  \w     78.00 152.00   1.00    2.41    --  106.95  61.00  30.00   74
  6  \w    122.00 169.00   1.00    2.41    --  106.95  61.00  90.00   47
  7  \w     98.00 169.00   1.00    2.41    --  106.95 125.00  30.00   71
  8  \w     93.00 173.00   1.00    2.41    --  106.95  45.00 150.00   80
  9  \w     78.00 118.00   1.00    2.41    --  106.95  61.00  90.00   40
 10  \w    105.00 130.00   1.00    2.41    --  106.95 125.00-180.00   25
 11  \w    -77.00  -8.00   1.00    1.00    --  -40.73 125.00   0.00   69
 12  \w   -115.00  -8.00   1.00    1.00    --  -40.73 -77.00 -60.00  107
;
_diffrn_measurement_device 'four-circle diffractometer'
_diffrn_measurement_device_type 'SuperNova, Dual, Cu at zero, AtlasS2'
_diffrn_measurement_method '\w scans'
_diffrn_orient_matrix_type 'CrysAlisPro convention (1999,Acta A55,543-557)'
_diffrn_orient_matrix_UB_11 -0.0903355000
_diffrn_orient_matrix_UB_12 0.0457259000
_diffrn_orient_matrix_UB_13 0.0475051000
_diffrn_orient_matrix_UB_21 -0.1439809000
_diffrn_orient_matrix_UB_22 0.1021197000
_diffrn_orient_matrix_UB_23 -0.0261091000
_diffrn_orient_matrix_UB_31 -0.1677079000
_diffrn_orient_matrix_UB_32 -0.1121459000
_diffrn_orient_matrix_UB_33 -0.0043557000
_diffrn_radiation_monochromator mirror
_diffrn_radiation_probe x-ray
_diffrn_radiation_type 'Cu K\a'
_diffrn_radiation_wavelength 1.54184
_diffrn_reflns_av_R_equivalents 0.0359
_diffrn_reflns_av_unetI/netI 0.0417
_diffrn_reflns_Laue_measured_fraction_full 0.999
_diffrn_reflns_Laue_measured_fraction_max 0.964
_diffrn_reflns_limit_h_max 8
_diffrn_reflns_limit_h_min -8
_diffrn_reflns_limit_k_max 9
_diffrn_reflns_limit_k_min -11
_diffrn_reflns_limit_l_max 35
_diffrn_reflns_limit_l_min -28
_diffrn_reflns_number 6527
_diffrn_reflns_point_group_measured_fraction_full 0.999
_diffrn_reflns_point_group_measured_fraction_max 0.964
_diffrn_reflns_theta_full 67.684
_diffrn_reflns_theta_max 73.683
_diffrn_reflns_theta_min 3.120
_diffrn_source 'micro-focus sealed X-ray tube'
_diffrn_source_type 'SuperNova (Cu) X-ray Source'
_exptl_absorpt_coefficient_mu 0.644
_exptl_absorpt_correction_T_max 1.00000
_exptl_absorpt_correction_T_min 0.60129
_exptl_absorpt_correction_type multi-scan
_exptl_absorpt_process_details
;
CrysAlisPro 1.171.38.43f (Rigaku Oxford Diffraction, 2015)
Empirical absorption correction using spherical harmonics,
 implemented in SCALE3 ABSPACK scaling algorithm.
;
_exptl_crystal_colour 'clear light yellow'
_exptl_crystal_density_diffrn 1.268
_exptl_crystal_description block
_exptl_crystal_F_000 712
_exptl_crystal_size_max 0.15
_exptl_crystal_size_mid 0.12
_exptl_crystal_size_min 0.11
_refine_diff_density_max 0.237
_refine_diff_density_min -0.203
_refine_diff_density_rms 0.055
_refine_ls_extinction_coef 0.0079(8)
_refine_ls_extinction_expression Fc^*^=kFc[1+0.001xFc^2^\l^3^/sin(2\q)]^-1/4^
_refine_ls_extinction_method 'SHELXL-2018/3 (Sheldrick 2018)'
_refine_ls_goodness_of_fit_ref 1.049
_refine_ls_hydrogen_treatment constr
_refine_ls_matrix_type full
_refine_ls_number_parameters 237
_refine_ls_number_reflns 3452
_refine_ls_number_restraints 1
_refine_ls_restrained_S_all 1.058
_refine_ls_R_factor_all 0.0749
_refine_ls_R_factor_gt 0.0669
_refine_ls_shift/su_max 0.006
_refine_ls_shift/su_mean 0.000
_refine_ls_structure_factor_coef Fsqd
_refine_ls_weighting_details 'w=1/[\s^2^(Fo^2^)+(0.0981P)^2^+0.8112P] where P=(Fo^2^+2Fc^2^)/3'
_refine_ls_weighting_scheme calc
_refine_ls_wR_factor_gt 0.1914
_refine_ls_wR_factor_ref 0.2002
_reflns_Friedel_coverage 0.000
_reflns_number_gt 2921
_reflns_number_total 3452
_reflns_threshold_expression 'I > 2\s(I)'
_cod_data_source_file d5cc04380h2.cif
_cod_data_source_block c-24-3
_cod_depositor_comments 'Adding full bibliography for 1575614--1575615.cif.'
_cod_database_code 1575615
_shelx_shelxl_version_number 2018/3
_shelx_space_group_comment
;
The symmetry employed for this shelxl refinement is uniquely defined
by the following loop, which should always be used as a source of
symmetry information in preference to the above space-group names.
They are only intended as comments.
;
_shelx_estimated_absorpt_t_max 0.933
_shelx_estimated_absorpt_t_min 0.910
_olex2_refinement_description
;
1. Fixed Uiso
 At 1.2 times of:
  All C(H) groups
 At 1.5 times of:
  All C(H,H,H) groups
2. Restrained distances
 C16-C15
 1.45 with sigma of 0.01
3.a Aromatic/amide H refined with riding coordinates:
 C2(H2), C3(H3), C4(H4), C5(H5), C8(H8), C10(H10), C11(H11), C12(H12),
 C13(H13), C14(H14), C18(H18), C19(H19), C21(H21), C22(H22)
3.b Idealised Me refined as rotating group:
 C23(H23A,H23B,H23C)
;
_olex2_submission_special_instructions 'No special instructions were received'
_oxdiff_exptl_absorpt_empirical_details
;
Empirical correction (ABSPACK) includes:
- Absorption correction using spherical harmonics
- Frame scaling
- Detector area scaling
;
_oxdiff_exptl_absorpt_empirical_full_max 1.640
_oxdiff_exptl_absorpt_empirical_full_min 0.690

loop_
_space_group_symop_operation_xyz
'x, y, z'
'-x+1/2, y+1/2, -z+1/2'
'-x, -y, -z'
'x-1/2, -y-1/2, z-1/2'

loop_
_atom_site_label
_atom_site_type_symbol
_atom_site_fract_x
_atom_site_fract_y
_atom_site_fract_z
_atom_site_U_iso_or_equiv
_atom_site_adp_type
_atom_site_occupancy
_atom_site_site_symmetry_order
_atom_site_calc_flag
_atom_site_refinement_flags_posn
_atom_site_refinement_flags_adp
_atom_site_refinement_flags_occupancy
_atom_site_disorder_assembly
_atom_site_disorder_group
O1 O 0.2258(3) 0.99686(18) 0.37971(6) 0.0597(5) Uani 1 1 d . . . . .
O2 O -0.0232(3) 0.7249(2) 0.35966(7) 0.0656(6) Uani 1 1 d . . . . .
N1 N 0.2622(2) 0.9166(2) 0.47881(6) 0.0418(5) Uani 1 1 d . . . . .
C1 C 0.2850(3) 0.8375(3) 0.51946(8) 0.0495(6) Uani 1 1 d . . . . .
C2 C 0.2828(4) 0.9060(4) 0.56346(8) 0.0637(8) Uani 1 1 d . . . . .
H2 H 0.300993 0.856332 0.591269 0.076 Uiso 1 1 calc R U . . .
C3 C 0.2545(4) 1.0431(4) 0.56514(9) 0.0669(9) Uani 1 1 d . . . . .
H3 H 0.251136 1.087572 0.594177 0.080 Uiso 1 1 calc R U . . .
C4 C 0.2302(3) 1.1188(3) 0.52360(10) 0.0595(7) Uani 1 1 d . . . . .
H4 H 0.210114 1.213361 0.525138 0.071 Uiso 1 1 calc R U . . .
C5 C 0.2355(3) 1.0551(3) 0.48078(9) 0.0488(6) Uani 1 1 d . . . . .
H5 H 0.221087 1.105994 0.453137 0.059 Uiso 1 1 calc R U . . .
C6 C 0.2626(3) 0.8287(2) 0.43948(7) 0.0393(5) Uani 1 1 d . . . . .
C7 C 0.2924(3) 0.6943(2) 0.45666(8) 0.0450(5) Uani 1 1 d . . . . .
C8 C 0.3056(4) 0.7009(3) 0.50556(9) 0.0550(6) Uani 1 1 d . . . . .
H8 H 0.325047 0.626317 0.525709 0.066 Uiso 1 1 calc R U . . .
C9 C 0.3180(4) 0.5707(2) 0.42727(9) 0.0511(6) Uani 1 1 d . . . . .
C10 C 0.1736(5) 0.4649(3) 0.42734(13) 0.0735(8) Uani 1 1 d . . . . .
H10 H 0.059949 0.470594 0.447028 0.088 Uiso 1 1 calc R U . . .
C11 C 0.1962(7) 0.3525(4) 0.39886(17) 0.0956(13) Uani 1 1 d . . . . .
H11 H 0.097821 0.282645 0.399336 0.115 Uiso 1 1 calc R U . . .
C12 C 0.3636(8) 0.3419(4) 0.36949(16) 0.0961(13) Uani 1 1 d . . . . .
H12 H 0.376785 0.266284 0.349660 0.115 Uiso 1 1 calc R U . . .
C13 C 0.5100(6) 0.4434(3) 0.36970(13) 0.0811(10) Uani 1 1 d . . . . .
H13 H 0.625110 0.435734 0.350505 0.097 Uiso 1 1 calc R U . . .
C14 C 0.4879(5) 0.5574(3) 0.39831(10) 0.0585(6) Uani 1 1 d . . . . .
H14 H 0.588338 0.625987 0.398131 0.070 Uiso 1 1 calc R U . . .
C15 C 0.2237(3) 0.8760(2) 0.39245(7) 0.0413(5) Uani 1 1 d D . . . .
C16 C 0.1492(3) 0.7725(2) 0.35533(8) 0.0450(5) Uani 1 1 d D . . . .
C17 C 0.2802(3) 0.7442(2) 0.31375(7) 0.0451(5) Uani 1 1 d . . . . .
C18 C 0.4726(4) 0.8038(3) 0.30856(9) 0.0539(6) Uani 1 1 d . . . . .
H18 H 0.520642 0.867043 0.330782 0.065 Uiso 1 1 calc R U . . .
C19 C 0.5942(4) 0.7701(3) 0.27066(9) 0.0617(7) Uani 1 1 d . . . . .
H19 H 0.723774 0.810833 0.267678 0.074 Uiso 1 1 calc R U . . .
C20 C 0.5266(5) 0.6769(3) 0.23707(9) 0.0600(7) Uani 1 1 d . . . . .
C21 C 0.3338(5) 0.6181(3) 0.24215(10) 0.0682(8) Uani 1 1 d . . . . .
H21 H 0.285716 0.555381 0.219739 0.082 Uiso 1 1 calc R U . . .
C22 C 0.2115(4) 0.6507(3) 0.27989(9) 0.0603(7) Uani 1 1 d . . . . .
H22 H 0.081960 0.609938 0.282755 0.072 Uiso 1 1 calc R U . . .
C23 C 0.6624(6) 0.6402(4) 0.19602(11) 0.0849(10) Uani 1 1 d . . . . .
H23A H 0.687629 0.720907 0.177474 0.127 Uiso 1 1 calc R U . . .
H23B H 0.594089 0.572103 0.176790 0.127 Uiso 1 1 calc R U . . .
H23C H 0.791789 0.604077 0.207686 0.127 Uiso 1 1 calc R U . . .

loop_
_atom_site_aniso_label
_atom_site_aniso_U_11
_atom_site_aniso_U_22
_atom_site_aniso_U_33
_atom_site_aniso_U_23
_atom_site_aniso_U_13
_atom_site_aniso_U_12
O1 0.0872(13) 0.0450(9) 0.0467(9) 0.0022(7) -0.0022(8) 0.0048(8)
O2 0.0460(10) 0.0888(14) 0.0620(11) -0.0153(10) -0.0011(8) -0.0120(9)
N1 0.0288(8) 0.0583(11) 0.0382(9) -0.0066(8) 0.0001(6) -0.0008(7)
C1 0.0356(10) 0.0761(17) 0.0367(11) -0.0001(10) 0.0001(8) -0.0015(10)
C2 0.0406(12) 0.113(3) 0.0378(12) -0.0092(14) 0.0018(9) -0.0026(13)
C3 0.0382(12) 0.111(3) 0.0517(15) -0.0360(16) 0.0032(10) -0.0029(13)
C4 0.0319(11) 0.0773(18) 0.0692(17) -0.0307(14) -0.0001(10) -0.0013(10)
C5 0.0340(10) 0.0562(14) 0.0561(13) -0.0141(11) -0.0009(9) -0.0007(9)
C6 0.0349(10) 0.0470(11) 0.0360(10) -0.0045(8) -0.0005(7) -0.0012(8)
C7 0.0380(10) 0.0511(12) 0.0458(11) 0.0039(10) 0.0001(8) -0.0013(9)
C8 0.0500(13) 0.0685(16) 0.0464(13) 0.0131(11) -0.0002(10) -0.0012(11)
C9 0.0570(13) 0.0423(12) 0.0537(13) 0.0068(10) -0.0062(10) 0.0009(10)
C10 0.0735(19) 0.0525(16) 0.094(2) 0.0081(15) -0.0036(16) -0.0095(13)
C11 0.104(3) 0.0480(17) 0.134(4) 0.001(2) -0.032(3) -0.0122(17)
C12 0.137(4) 0.0527(18) 0.098(3) -0.0178(18) -0.023(3) 0.015(2)
C13 0.108(3) 0.0585(18) 0.077(2) -0.0033(15) 0.0052(18) 0.0245(18)
C14 0.0690(16) 0.0492(14) 0.0575(14) 0.0036(11) 0.0033(12) 0.0066(12)
C15 0.0410(10) 0.0441(12) 0.0387(10) -0.0025(9) 0.0002(8) 0.0019(8)
C16 0.0453(12) 0.0495(12) 0.0401(11) -0.0019(9) -0.0068(8) 0.0011(9)
C17 0.0493(12) 0.0484(12) 0.0375(11) -0.0027(9) -0.0066(8) 0.0020(9)
C18 0.0566(14) 0.0616(15) 0.0435(12) -0.0092(11) -0.0027(10) -0.0053(11)
C19 0.0569(14) 0.0774(18) 0.0509(14) -0.0055(13) 0.0060(11) -0.0074(13)
C20 0.0702(16) 0.0688(17) 0.0408(12) -0.0044(11) 0.0012(11) 0.0083(13)
C21 0.0795(19) 0.0753(19) 0.0499(14) -0.0223(14) -0.0016(12) -0.0082(15)
C22 0.0592(15) 0.0685(16) 0.0529(14) -0.0146(12) -0.0031(11) -0.0104(12)
C23 0.096(2) 0.102(3) 0.0579(17) -0.0150(18) 0.0181(16) 0.007(2)

loop_
_atom_type_symbol
_atom_type_description
_atom_type_scat_dispersion_real
_atom_type_scat_dispersion_imag
_atom_type_scat_source
C C 0.0181 0.0091 'International Tables Vol C Tables 4.2.6.8 and 6.1.1.4'
H H 0.0000 0.0000 'International Tables Vol C Tables 4.2.6.8 and 6.1.1.4'
N N 0.0311 0.0180 'International Tables Vol C Tables 4.2.6.8 and 6.1.1.4'
O O 0.0492 0.0322 'International Tables Vol C Tables 4.2.6.8 and 6.1.1.4'

loop_
_geom_angle_atom_site_label_1
_geom_angle_atom_site_label_2
_geom_angle_atom_site_label_3
_geom_angle
_geom_angle_site_symmetry_1
_geom_angle_site_symmetry_3
_geom_angle_publ_flag
C1 N1 C6 108.6(2) . . ?
C5 N1 C1 121.7(2) . . ?
C5 N1 C6 129.6(2) . . ?
N1 C1 C2 117.8(3) . . ?
N1 C1 C8 107.6(2) . . ?
C8 C1 C2 134.5(3) . . ?
C1 C2 H2 120.0 . . ?
C3 C2 C1 120.1(3) . . ?
C3 C2 H2 120.0 . . ?
C2 C3 H3 119.8 . . ?
C2 C3 C4 120.4(2) . . ?
C4 C3 H3 119.8 . . ?
C3 C4 H4 119.8 . . ?
C5 C4 C3 120.5(3) . . ?
C5 C4 H4 119.8 . . ?
N1 C5 C4 119.5(3) . . ?
N1 C5 H5 120.3 . . ?
C4 C5 H5 120.3 . . ?
N1 C6 C7 107.03(18) . . ?
N1 C6 C15 122.8(2) . . ?
C7 C6 C15 130.0(2) . . ?
C6 C7 C9 125.3(2) . . ?
C8 C7 C6 108.0(2) . . ?
C8 C7 C9 126.6(2) . . ?
C1 C8 H8 125.6 . . ?
C7 C8 C1 108.8(2) . . ?
C7 C8 H8 125.6 . . ?
C10 C9 C7 121.5(3) . . ?
C14 C9 C7 120.5(2) . . ?
C14 C9 C10 118.0(3) . . ?
C9 C10 H10 119.5 . . ?
C11 C10 C9 120.9(3) . . ?
C11 C10 H10 119.5 . . ?
C10 C11 H11 119.8 . . ?
C10 C11 C12 120.5(3) . . ?
C12 C11 H11 119.8 . . ?
C11 C12 H12 120.3 . . ?
C13 C12 C11 119.5(3) . . ?
C13 C12 H12 120.3 . . ?
C12 C13 H13 119.9 . . ?
C12 C13 C14 120.3(4) . . ?
C14 C13 H13 119.9 . . ?
C9 C14 H14 119.6 . . ?
C13 C14 C9 120.8(3) . . ?
C13 C14 H14 119.6 . . ?
O1 C15 C6 125.4(2) . . ?
O1 C15 C16 115.60(19) . . ?
C6 C15 C16 118.63(19) . . ?
O2 C16 C15 117.5(2) . . ?
O2 C16 C17 122.9(2) . . ?
C17 C16 C15 119.41(19) . . ?
C18 C17 C16 122.0(2) . . ?
C18 C17 C22 118.6(2) . . ?
C22 C17 C16 119.3(2) . . ?
C17 C18 H18 119.8 . . ?
C19 C18 C17 120.5(2) . . ?
C19 C18 H18 119.8 . . ?
C18 C19 H19 119.5 . . ?
C18 C19 C20 121.0(3) . . ?
C20 C19 H19 119.5 . . ?
C19 C20 C23 120.3(3) . . ?
C21 C20 C19 118.5(2) . . ?
C21 C20 C23 121.2(3) . . ?
C20 C21 H21 119.5 . . ?
C22 C21 C20 121.0(3) . . ?
C22 C21 H21 119.5 . . ?
C17 C22 H22 119.8 . . ?
C21 C22 C17 120.5(3) . . ?
C21 C22 H22 119.8 . . ?
C20 C23 H23A 109.5 . . ?
C20 C23 H23B 109.5 . . ?
C20 C23 H23C 109.5 . . ?
H23A C23 H23B 109.5 . . ?
H23A C23 H23C 109.5 . . ?
H23B C23 H23C 109.5 . . ?

loop_
_geom_bond_atom_site_label_1
_geom_bond_atom_site_label_2
_geom_bond_distance
_geom_bond_site_symmetry_2
_geom_bond_publ_flag
O1 C15 1.229(3) . ?
O2 C16 1.214(3) . ?
N1 C1 1.391(3) . ?
N1 C5 1.358(3) . ?
N1 C6 1.404(3) . ?
C1 C2 1.414(3) . ?
C1 C8 1.392(4) . ?
C2 H2 0.9300 . ?
C2 C3 1.346(5) . ?
C3 H3 0.9300 . ?
C3 C4 1.395(5) . ?
C4 H4 0.9300 . ?
C4 C5 1.363(3) . ?
C5 H5 0.9300 . ?
C6 C7 1.407(3) . ?
C6 C15 1.428(3) . ?
C7 C8 1.388(3) . ?
C7 C9 1.473(3) . ?
C8 H8 0.9300 . ?
C9 C10 1.388(4) . ?
C9 C14 1.386(4) . ?
C10 H10 0.9300 . ?
C10 C11 1.368(5) . ?
C11 H11 0.9300 . ?
C11 C12 1.377(7) . ?
C12 H12 0.9300 . ?
C12 C13 1.367(6) . ?
C13 H13 0.9300 . ?
C13 C14 1.381(4) . ?
C14 H14 0.9300 . ?
C15 C16 1.528(3) . ?
C16 C17 1.485(3) . ?
C17 C18 1.381(4) . ?
C17 C22 1.389(3) . ?
C18 H18 0.9300 . ?
C18 C19 1.379(4) . ?
C19 H19 0.9300 . ?
C19 C20 1.380(4) . ?
C20 C21 1.379(4) . ?
C20 C23 1.509(4) . ?
C21 H21 0.9300 . ?
C21 C22 1.375(4) . ?
C22 H22 0.9300 . ?
C23 H23A 0.9600 . ?
C23 H23B 0.9600 . ?
C23 H23C 0.9600 . ?

loop_
_geom_torsion_atom_site_label_1
_geom_torsion_atom_site_label_2
_geom_torsion_atom_site_label_3
_geom_torsion_atom_site_label_4
_geom_torsion
_geom_torsion_site_symmetry_1
_geom_torsion_site_symmetry_2
_geom_torsion_site_symmetry_3
_geom_torsion_site_symmetry_4
_geom_torsion_publ_flag
O1 C15 C16 O2 -105.2(3) . . . . ?
O1 C15 C16 C17 69.4(3) . . . . ?
O2 C16 C17 C18 177.3(2) . . . . ?
O2 C16 C17 C22 -5.4(4) . . . . ?
N1 C1 C2 C3 1.5(3) . . . . ?
N1 C1 C8 C7 -0.9(3) . . . . ?
N1 C6 C7 C8 1.1(2) . . . . ?
N1 C6 C7 C9 -175.4(2) . . . . ?
N1 C6 C15 O1 14.8(3) . . . . ?
N1 C6 C15 C16 -157.79(19) . . . . ?
C1 N1 C5 C4 -0.2(3) . . . . ?
C1 N1 C6 C7 -1.7(2) . . . . ?
C1 N1 C6 C15 174.32(19) . . . . ?
C1 C2 C3 C4 -0.9(4) . . . . ?
C2 C1 C8 C7 179.0(2) . . . . ?
C2 C3 C4 C5 -0.3(4) . . . . ?
C3 C4 C5 N1 0.9(3) . . . . ?
C5 N1 C1 C2 -0.9(3) . . . . ?
C5 N1 C1 C8 179.04(19) . . . . ?
C5 N1 C6 C7 -178.8(2) . . . . ?
C5 N1 C6 C15 -2.8(3) . . . . ?
C6 N1 C1 C2 -178.30(19) . . . . ?
C6 N1 C1 C8 1.7(2) . . . . ?
C6 N1 C5 C4 176.5(2) . . . . ?
C6 C7 C8 C1 -0.1(3) . . . . ?
C6 C7 C9 C10 -115.4(3) . . . . ?
C6 C7 C9 C14 64.2(3) . . . . ?
C6 C15 C16 O2 68.2(3) . . . . ?
C6 C15 C16 C17 -117.3(2) . . . . ?
C7 C6 C15 O1 -170.1(2) . . . . ?
C7 C6 C15 C16 17.3(3) . . . . ?
C7 C9 C10 C11 178.1(3) . . . . ?
C7 C9 C14 C13 -178.3(3) . . . . ?
C8 C1 C2 C3 -178.4(3) . . . . ?
C8 C7 C9 C10 68.8(4) . . . . ?
C8 C7 C9 C14 -111.7(3) . . . . ?
C9 C7 C8 C1 176.3(2) . . . . ?
C9 C10 C11 C12 0.1(6) . . . . ?
C10 C9 C14 C13 1.3(4) . . . . ?
C10 C11 C12 C13 1.4(6) . . . . ?
C11 C12 C13 C14 -1.6(6) . . . . ?
C12 C13 C14 C9 0.2(5) . . . . ?
C14 C9 C10 C11 -1.5(5) . . . . ?
C15 C6 C7 C8 -174.5(2) . . . . ?
C15 C6 C7 C9 9.0(4) . . . . ?
C15 C16 C17 C18 3.1(3) . . . . ?
C15 C16 C17 C22 -179.6(2) . . . . ?
C16 C17 C18 C19 176.9(2) . . . . ?
C16 C17 C22 C21 -177.1(3) . . . . ?
C17 C18 C19 C20 0.2(4) . . . . ?
C18 C17 C22 C21 0.3(4) . . . . ?
C18 C19 C20 C21 0.2(5) . . . . ?
C18 C19 C20 C23 -179.4(3) . . . . ?
C19 C20 C21 C22 -0.3(5) . . . . ?
C20 C21 C22 C17 0.1(5) . . . . ?
C22 C17 C18 C19 -0.4(4) . . . . ?
C23 C20 C21 C22 179.3(3) . . . . ?
